data_7131438
loop_
_publ_author_name
'Fernandes, Anthony J.'
'Michelet, Bastien'
'Panossian, Armen'
'Martin-Mingot, Agn\`es'
'Leroux, Fr\'ed\'eric R.'
'Thibaudeau, S\'ebastien'

_publ_section_title
;
 Exploring F/CF3 substituted oxocarbenium ions for the diastereoselective
 assembly of highly substituted tetrahydrofurans
;
_journal_issue 27
_journal_name_full 'Chemical Communications'
_journal_page_first 4083
_journal_page_last 4086
_journal_paper_doi 10.1039/D2CC06521E
_journal_volume 59
_journal_year 2023
_chemical_formula_moiety 'C13 H13 F4 I O3'
_chemical_formula_sum 'C13 H13 F4 I O3'
_chemical_formula_weight 420.13
_space_group_crystal_system triclinic
_space_group_IT_number 2
_space_group_name_Hall '-P 1'
_space_group_name_H-M_alt 'P -1'
_atom_sites_solution_hydrogens mixed
_atom_sites_solution_primary direct
_atom_sites_solution_secondary difmap
_audit_creation_method SHELXL-2014/7
_audit_update_record
;
2022-10-07 deposited with the CCDC.	2023-03-08 downloaded from the CCDC.
;
_cell_angle_alpha 88.7920(10)
_cell_angle_beta 77.9670(10)
_cell_angle_gamma 67.5800(10)
_cell_formula_units_Z 4
_cell_length_a 10.1192(3)
_cell_length_b 12.0673(3)
_cell_length_c 13.3266(4)
_cell_measurement_reflns_used 9951
_cell_measurement_temperature 120(2)
_cell_measurement_theta_max 30.98
_cell_measurement_theta_min 2.33
_cell_volume 1468.20(7)
_computing_cell_refinement 'Bruker SAINT'
_computing_data_collection 'Bruker APEX3'
_computing_data_reduction 'Bruker SAINT'
_computing_molecular_graphics 'Bruker SHELXTL'
_computing_publication_material 'Bruker SHELXTL'
_computing_structure_refinement 'SHELXL-2014/7 (Sheldrick, 2014)'
_computing_structure_solution 'SHELXT 2014/5 (Sheldrick, 2014)'
_diffrn_ambient_temperature 120(2)
_diffrn_measured_fraction_theta_full 1.000
_diffrn_measured_fraction_theta_max 0.999
_diffrn_measurement_device_type 'Bruker PHOTON-III CPAD'
_diffrn_measurement_method '\f and \w shuterless scans'
_diffrn_radiation_type MoK\a
_diffrn_radiation_wavelength 0.71073
_diffrn_reflns_av_R_equivalents 0.0315
_diffrn_reflns_av_unetI/netI 0.0151
_diffrn_reflns_Laue_measured_fraction_full 1.000
_diffrn_reflns_Laue_measured_fraction_max 0.999
_diffrn_reflns_limit_h_max 12
_diffrn_reflns_limit_h_min -14
_diffrn_reflns_limit_k_max 17
_diffrn_reflns_limit_k_min -17
_diffrn_reflns_limit_l_max 19
_diffrn_reflns_limit_l_min -19
_diffrn_reflns_number 104291
_diffrn_reflns_point_group_measured_fraction_full 1.000
_diffrn_reflns_point_group_measured_fraction_max 0.999
_diffrn_reflns_theta_full 25.242
_diffrn_reflns_theta_max 31.041
_diffrn_reflns_theta_min 2.230
_diffrn_source 'Mo-ImuS 3.0 microfocus tube'
_exptl_absorpt_coefficient_mu 2.232
_exptl_absorpt_correction_T_max 0.7462
_exptl_absorpt_correction_T_min 0.7192
_exptl_absorpt_correction_type multi-scan
_exptl_absorpt_process_details sadabs
_exptl_crystal_colour colourless
_exptl_crystal_density_diffrn 1.901
_exptl_crystal_description prism
_exptl_crystal_F_000 816
_exptl_crystal_size_max 0.080
_exptl_crystal_size_mid 0.060
_exptl_crystal_size_min 0.050
_refine_diff_density_max 0.452
_refine_diff_density_min -0.828
_refine_diff_density_rms 0.075
_refine_ls_extinction_method none
_refine_ls_goodness_of_fit_ref 1.098
_refine_ls_hydrogen_treatment mixed
_refine_ls_matrix_type full
_refine_ls_number_parameters 389
_refine_ls_number_reflns 9399
_refine_ls_number_restraints 0
_refine_ls_restrained_S_all 1.098
_refine_ls_R_factor_all 0.0269
_refine_ls_R_factor_gt 0.0216
_refine_ls_shift/su_max 0.003
_refine_ls_shift/su_mean 0.000
_refine_ls_structure_factor_coef Fsqd
_refine_ls_weighting_details 'w=1/[\s^2^(Fo^2^)+(0.0114P)^2^+1.2120P] where P=(Fo^2^+2Fc^2^)/3'
_refine_ls_weighting_scheme calc
_refine_ls_wR_factor_gt 0.0426
_refine_ls_wR_factor_ref 0.0454
_reflns_Friedel_coverage 0.000
_reflns_number_gt 8417
_reflns_number_total 9399
_reflns_threshold_expression 'I > 2\s(I)'
_cod_data_source_file d2cc06521e2.cif
_cod_data_source_block flfa201013
_cod_depositor_comments 'Adding full bibliography for 7131438.cif.'
_cod_database_code 7131438
_shelx_shelxl_version_number 2014/7
_shelx_space_group_comment
;
The symmetry employed for this shelxl refinement is uniquely defined
by the following loop, which should always be used as a source of
symmetry information in preference to the above space-group names.
They are only intended as comments.
;
_shelx_estimated_absorpt_t_min 0.842
_shelx_estimated_absorpt_t_max 0.897

loop_
_space_group_symop_operation_xyz
'x, y, z'
'-x, -y, -z'

loop_
_atom_site_label
_atom_site_type_symbol
_atom_site_fract_x
_atom_site_fract_y
_atom_site_fract_z
_atom_site_U_iso_or_equiv
_atom_site_adp_type
_atom_site_occupancy
_atom_site_site_symmetry_order
_atom_site_calc_flag
_atom_site_refinement_flags_posn
_atom_site_refinement_flags_adp
_atom_site_refinement_flags_occupancy
_atom_site_disorder_assembly
_atom_site_disorder_group
C1 C -0.08037(16) 0.80129(13) 0.51633(11) 0.0171(3) Uani 1 1 d . . . . .
H1 H -0.1697 0.8635 0.4987 0.021 Uiso 1 1 calc R U . . .
C2 C -0.11665(17) 0.76644(14) 0.62794(12) 0.0195(3) Uani 1 1 d . . . . .
H2A H -0.2210 0.8116 0.6604 0.023 Uiso 1 1 calc R U . . .
H2B H -0.0949 0.6793 0.6301 0.023 Uiso 1 1 calc R U . . .
C3 C -0.01746(16) 0.80073(13) 0.68121(11) 0.0173(3) Uani 1 1 d . . . . .
C4 C 0.01281(15) 0.89963(13) 0.61546(11) 0.0154(2) Uani 1 1 d . . . . .
C5 C -0.01241(17) 0.69765(14) 0.43538(12) 0.0199(3) Uani 1 1 d . . . . .
H5A H 0.0744 0.6355 0.4543 0.024 Uiso 1 1 calc R U . . .
H5B H 0.0202 0.7265 0.3683 0.024 Uiso 1 1 calc R U . . .
C6 C -0.0746(2) 0.82881(16) 0.79681(13) 0.0256(3) Uani 1 1 d . . . . .
C7 C 0.14884(15) 0.92105(12) 0.62161(11) 0.0148(2) Uani 1 1 d . . . . .
C8 C 0.28673(16) 0.84934(13) 0.56359(11) 0.0176(3) Uani 1 1 d . . . . .
H8 H 0.2966 0.7845 0.5196 0.021 Uiso 1 1 calc R U . . .
C9 C 0.40928(16) 0.87194(14) 0.56959(11) 0.0190(3) Uani 1 1 d . . . . .
H9 H 0.5025 0.8227 0.5296 0.023 Uiso 1 1 calc R U . . .
C10 C 0.39635(16) 0.96685(13) 0.63432(11) 0.0172(3) Uani 1 1 d . . . . .
C11 C 0.25974(16) 1.03952(13) 0.69240(11) 0.0172(3) Uani 1 1 d . . . . .
H11 H 0.2499 1.1045 0.7363 0.021 Uiso 1 1 calc R U . . .
C12 C 0.13740(16) 1.01567(13) 0.68537(11) 0.0162(3) Uani 1 1 d . . . . .
H12 H 0.0441 1.0652 0.7250 0.019 Uiso 1 1 calc R U . . .
C13 C 0.51414(18) 1.07833(15) 0.69953(14) 0.0259(3) Uani 1 1 d . . . . .
H13A H 0.4492 1.1532 0.6767 0.039 Uiso 1 1 calc R U . . .
H13B H 0.6117 1.0800 0.6927 0.039 Uiso 1 1 calc R U . . .
H13C H 0.4745 1.0701 0.7717 0.039 Uiso 1 1 calc R U . . .
C14 C 0.39363(17) 0.67345(14) 0.85427(12) 0.0206(3) Uani 1 1 d . . . . .
H14 H 0.2982 0.6888 0.9033 0.025 Uiso 1 1 calc R U . . .
C15 C 0.40430(18) 0.60289(14) 0.75552(12) 0.0233(3) Uani 1 1 d . . . . .
H15A H 0.3280 0.5689 0.7653 0.028 Uiso 1 1 calc R U . . .
H15B H 0.3947 0.6547 0.6967 0.028 Uiso 1 1 calc R U . . .
C16 C 0.55605(17) 0.50446(13) 0.73929(11) 0.0184(3) Uani 1 1 d . . . . .
C17 C 0.57649(16) 0.47867(12) 0.85053(11) 0.0154(2) Uani 1 1 d . . . . .
C18 C 0.4103(2) 0.79020(15) 0.82801(13) 0.0272(3) Uani 1 1 d . . . . .
H18A H 0.3324 0.8376 0.7921 0.033 Uiso 1 1 calc R U . . .
H18B H 0.5056 0.7722 0.7796 0.033 Uiso 1 1 calc R U . . .
C19 C 0.57793(18) 0.39816(14) 0.66850(12) 0.0217(3) Uani 1 1 d . . . . .
C20 C 0.73222(15) 0.41967(13) 0.86435(11) 0.0155(2) Uani 1 1 d . . . . .
C21 C 0.79141(16) 0.29714(13) 0.87905(11) 0.0180(3) Uani 1 1 d . . . . .
H21 H 0.7339 0.2507 0.8791 0.022 Uiso 1 1 calc R U . . .
C22 C 0.93343(17) 0.24236(14) 0.89357(12) 0.0208(3) Uani 1 1 d . . . . .
H22 H 0.9718 0.1592 0.9052 0.025 Uiso 1 1 calc R U . . .
C23 C 1.01981(16) 0.30958(15) 0.89101(12) 0.0215(3) Uani 1 1 d . . . . .
C24 C 0.96291(17) 0.43150(15) 0.87504(12) 0.0227(3) Uani 1 1 d . . . . .
H24 H 1.0215 0.4774 0.8727 0.027 Uiso 1 1 calc R U . . .
C25 C 0.81928(17) 0.48574(14) 0.86244(12) 0.0198(3) Uani 1 1 d . . . . .
H25 H 0.7801 0.5692 0.8524 0.024 Uiso 1 1 calc R U . . .
C26 C 1.25088(19) 0.3122(2) 0.90159(16) 0.0366(5) Uani 1 1 d . . . . .
H26A H 1.2648 0.3451 0.8342 0.055 Uiso 1 1 calc R U . . .
H26B H 1.3461 0.2583 0.9138 0.055 Uiso 1 1 calc R U . . .
H26C H 1.2050 0.3780 0.9552 0.055 Uiso 1 1 calc R U . . .
O1 O 0.03120(11) 0.85079(9) 0.51434(8) 0.01684(19) Uani 1 1 d . . . . .
O2 O -0.11498(12) 1.00319(10) 0.64081(9) 0.0182(2) Uani 1 1 d . . . . .
O3 O 0.52445(12) 0.97833(10) 0.63741(9) 0.0230(2) Uani 1 1 d . . . . .
O4 O 0.51468(11) 0.59786(9) 0.89856(8) 0.0174(2) Uani 1 1 d . . . . .
O5 O 0.48951(12) 0.41407(10) 0.88771(9) 0.0179(2) Uani 1 1 d . . . . .
O6 O 1.15858(13) 0.24663(12) 0.90400(10) 0.0298(3) Uani 1 1 d . . . . .
F1 F 0.11636(10) 0.70361(8) 0.67128(8) 0.02420(19) Uani 1 1 d . . . . .
F2 F -0.08198(14) 0.73021(11) 0.84214(8) 0.0370(3) Uani 1 1 d . . . . .
F3 F 0.01345(15) 0.86231(12) 0.83982(8) 0.0412(3) Uani 1 1 d . . . . .
F4 F -0.20819(13) 0.91431(11) 0.82045(8) 0.0369(3) Uani 1 1 d . . . . .
F5 F 0.66002(11) 0.54875(9) 0.69171(7) 0.02461(19) Uani 1 1 d . . . . .
F6 F 0.58836(15) 0.42897(10) 0.57090(8) 0.0380(3) Uani 1 1 d . . . . .
F7 F 0.46689(12) 0.36208(10) 0.69052(8) 0.0318(2) Uani 1 1 d . . . . .
F8 F 0.69978(11) 0.30305(9) 0.67172(8) 0.0282(2) Uani 1 1 d . . . . .
I1 I -0.16856(2) 0.62091(2) 0.42219(2) 0.02284(3) Uani 1 1 d . . . . .
I2 I 0.39954(2) 0.89805(2) 0.95764(2) 0.03421(3) Uani 1 1 d . . . . .
H2 H -0.104(2) 1.049(2) 0.6064(17) 0.032(6) Uiso 1 1 d . . . . .
H5 H 0.490(2) 0.404(2) 0.9452(18) 0.032(6) Uiso 1 1 d . . . . .

loop_
_atom_site_aniso_label
_atom_site_aniso_U_11
_atom_site_aniso_U_22
_atom_site_aniso_U_33
_atom_site_aniso_U_23
_atom_site_aniso_U_13
_atom_site_aniso_U_12
C1 0.0176(6) 0.0174(6) 0.0192(7) 0.0023(5) -0.0056(5) -0.0092(5)
C2 0.0222(7) 0.0214(7) 0.0197(7) 0.0031(5) -0.0056(5) -0.0132(6)
C3 0.0181(6) 0.0164(6) 0.0184(7) 0.0030(5) -0.0047(5) -0.0074(5)
C4 0.0159(6) 0.0150(6) 0.0159(6) 0.0015(5) -0.0041(5) -0.0062(5)
C5 0.0190(7) 0.0194(7) 0.0236(7) 0.0005(6) -0.0049(6) -0.0098(6)
C6 0.0341(9) 0.0303(8) 0.0198(7) 0.0058(6) -0.0066(6) -0.0204(7)
C7 0.0151(6) 0.0142(6) 0.0158(6) 0.0018(5) -0.0044(5) -0.0058(5)
C8 0.0182(6) 0.0175(6) 0.0167(6) -0.0006(5) -0.0032(5) -0.0067(5)
C9 0.0153(6) 0.0202(7) 0.0186(7) -0.0003(5) -0.0013(5) -0.0049(5)
C10 0.0163(6) 0.0186(6) 0.0194(7) 0.0047(5) -0.0059(5) -0.0087(5)
C11 0.0183(6) 0.0143(6) 0.0199(7) 0.0007(5) -0.0057(5) -0.0065(5)
C12 0.0147(6) 0.0151(6) 0.0183(6) 0.0012(5) -0.0033(5) -0.0052(5)
C13 0.0224(7) 0.0262(8) 0.0348(9) 0.0013(7) -0.0091(7) -0.0143(6)
C14 0.0205(7) 0.0183(7) 0.0208(7) 0.0031(5) -0.0076(6) -0.0036(6)
C15 0.0258(8) 0.0213(7) 0.0221(7) 0.0020(6) -0.0117(6) -0.0048(6)
C16 0.0219(7) 0.0188(7) 0.0163(6) 0.0016(5) -0.0053(5) -0.0092(6)
C17 0.0175(6) 0.0148(6) 0.0145(6) 0.0009(5) -0.0037(5) -0.0069(5)
C18 0.0386(9) 0.0189(7) 0.0222(8) 0.0041(6) -0.0078(7) -0.0084(7)
C19 0.0255(7) 0.0238(7) 0.0173(7) 0.0001(6) -0.0071(6) -0.0097(6)
C20 0.0159(6) 0.0172(6) 0.0137(6) 0.0000(5) -0.0029(5) -0.0068(5)
C21 0.0190(7) 0.0170(6) 0.0179(7) 0.0006(5) -0.0033(5) -0.0071(5)
C22 0.0188(7) 0.0186(7) 0.0210(7) -0.0001(5) -0.0039(5) -0.0031(6)
C23 0.0150(6) 0.0281(8) 0.0185(7) -0.0045(6) -0.0028(5) -0.0053(6)
C24 0.0196(7) 0.0271(8) 0.0242(7) -0.0028(6) -0.0034(6) -0.0124(6)
C25 0.0204(7) 0.0185(7) 0.0221(7) 0.0000(5) -0.0049(6) -0.0090(6)
C26 0.0163(7) 0.0499(12) 0.0410(11) -0.0165(9) -0.0074(7) -0.0082(8)
O1 0.0194(5) 0.0202(5) 0.0153(5) 0.0019(4) -0.0050(4) -0.0119(4)
O2 0.0150(5) 0.0157(5) 0.0231(5) 0.0030(4) -0.0037(4) -0.0055(4)
O3 0.0159(5) 0.0244(6) 0.0310(6) -0.0006(5) -0.0051(4) -0.0101(4)
O4 0.0195(5) 0.0138(5) 0.0172(5) 0.0005(4) -0.0072(4) -0.0028(4)
O5 0.0178(5) 0.0216(5) 0.0171(5) 0.0035(4) -0.0047(4) -0.0103(4)
O6 0.0154(5) 0.0348(7) 0.0355(7) -0.0056(5) -0.0086(5) -0.0034(5)
F1 0.0210(4) 0.0173(4) 0.0343(5) 0.0079(4) -0.0097(4) -0.0057(4)
F2 0.0576(7) 0.0405(6) 0.0237(5) 0.0144(5) -0.0089(5) -0.0315(6)
F3 0.0604(8) 0.0649(8) 0.0217(5) 0.0081(5) -0.0156(5) -0.0466(7)
F4 0.0382(6) 0.0402(6) 0.0240(5) -0.0040(5) 0.0070(4) -0.0128(5)
F5 0.0321(5) 0.0290(5) 0.0185(4) 0.0056(4) -0.0050(4) -0.0185(4)
F6 0.0642(8) 0.0350(6) 0.0166(5) 0.0003(4) -0.0131(5) -0.0189(6)
F7 0.0297(5) 0.0359(6) 0.0354(6) -0.0090(5) -0.0076(4) -0.0179(5)
F8 0.0268(5) 0.0241(5) 0.0285(5) -0.0076(4) -0.0076(4) -0.0030(4)
I1 0.02440(5) 0.02195(5) 0.02712(5) -0.00098(4) -0.00762(4) -0.01315(4)
I2 0.05802(8) 0.02220(5) 0.02662(6) 0.00182(4) -0.00763(5) -0.02085(5)

loop_
_atom_type_symbol
_atom_type_description
_atom_type_scat_dispersion_real
_atom_type_scat_dispersion_imag
_atom_type_scat_source
C C 0.0033 0.0016 'International Tables Vol C Tables 4.2.6.8 and 6.1.1.4'
H H 0.0000 0.0000 'International Tables Vol C Tables 4.2.6.8 and 6.1.1.4'
O O 0.0106 0.0060 'International Tables Vol C Tables 4.2.6.8 and 6.1.1.4'
F F 0.0171 0.0103 'International Tables Vol C Tables 4.2.6.8 and 6.1.1.4'
I I -0.4742 1.8119 'International Tables Vol C Tables 4.2.6.8 and 6.1.1.4'

loop_
_geom_angle_atom_site_label_1
_geom_angle_atom_site_label_2
_geom_angle_atom_site_label_3
_geom_angle
_geom_angle_site_symmetry_1
_geom_angle_site_symmetry_3
_geom_angle_publ_flag
O1 C1 C5 105.60(11) . . ?
O1 C1 C2 105.39(11) . . ?
C5 C1 C2 115.31(12) . . ?
O1 C1 H1 110.1 . . ?
C5 C1 H1 110.1 . . ?
C2 C1 H1 110.1 . . ?
C3 C2 C1 103.75(11) . . ?
C3 C2 H2A 111.0 . . ?
C1 C2 H2A 111.0 . . ?
C3 C2 H2B 111.0 . . ?
C1 C2 H2B 111.0 . . ?
H2A C2 H2B 109.0 . . ?
F1 C3 C2 109.27(12) . . ?
F1 C3 C6 104.67(12) . . ?
C2 C3 C6 114.15(13) . . ?
F1 C3 C4 106.80(11) . . ?
C2 C3 C4 103.65(11) . . ?
C6 C3 C4 117.97(12) . . ?
O2 C4 O1 111.03(11) . . ?
O2 C4 C7 112.89(12) . . ?
O1 C4 C7 108.60(11) . . ?
O2 C4 C3 106.07(11) . . ?
O1 C4 C3 100.58(11) . . ?
C7 C4 C3 117.01(12) . . ?
C1 C5 I1 110.27(10) . . ?
C1 C5 H5A 109.6 . . ?
I1 C5 H5A 109.6 . . ?
C1 C5 H5B 109.6 . . ?
I1 C5 H5B 109.6 . . ?
H5A C5 H5B 108.1 . . ?
F4 C6 F3 108.16(15) . . ?
F4 C6 F2 107.01(14) . . ?
F3 C6 F2 106.96(14) . . ?
F4 C6 C3 112.59(14) . . ?
F3 C6 C3 112.09(14) . . ?
F2 C6 C3 109.75(14) . . ?
C12 C7 C8 118.54(13) . . ?
C12 C7 C4 119.66(13) . . ?
C8 C7 C4 121.79(13) . . ?
C9 C8 C7 120.63(13) . . ?
C9 C8 H8 119.7 . . ?
C7 C8 H8 119.7 . . ?
C8 C9 C10 120.24(13) . . ?
C8 C9 H9 119.9 . . ?
C10 C9 H9 119.9 . . ?
O3 C10 C11 124.59(13) . . ?
O3 C10 C9 115.45(13) . . ?
C11 C10 C9 119.93(13) . . ?
C10 C11 C12 119.13(13) . . ?
C10 C11 H11 120.4 . . ?
C12 C11 H11 120.4 . . ?
C7 C12 C11 121.54(13) . . ?
C7 C12 H12 119.2 . . ?
C11 C12 H12 119.2 . . ?
O3 C13 H13A 109.5 . . ?
O3 C13 H13B 109.5 . . ?
H13A C13 H13B 109.5 . . ?
O3 C13 H13C 109.5 . . ?
H13A C13 H13C 109.5 . . ?
H13B C13 H13C 109.5 . . ?
O4 C14 C18 109.48(13) . . ?
O4 C14 C15 105.82(12) . . ?
C18 C14 C15 110.21(13) . . ?
O4 C14 H14 110.4 . . ?
C18 C14 H14 110.4 . . ?
C15 C14 H14 110.4 . . ?
C16 C15 C14 102.96(12) . . ?
C16 C15 H15A 111.2 . . ?
C14 C15 H15A 111.2 . . ?
C16 C15 H15B 111.2 . . ?
C14 C15 H15B 111.2 . . ?
H15A C15 H15B 109.1 . . ?
F5 C16 C15 109.91(13) . . ?
F5 C16 C19 105.12(12) . . ?
C15 C16 C19 113.79(13) . . ?
F5 C16 C17 107.67(11) . . ?
C15 C16 C17 102.81(12) . . ?
C19 C16 C17 117.38(12) . . ?
O5 C17 O4 111.31(11) . . ?
O5 C17 C20 113.78(12) . . ?
O4 C17 C20 108.16(11) . . ?
O5 C17 C16 105.00(11) . . ?
O4 C17 C16 101.29(11) . . ?
C20 C17 C16 116.63(12) . . ?
C14 C18 I2 114.61(11) . . ?
C14 C18 H18A 108.6 . . ?
I2 C18 H18A 108.6 . . ?
C14 C18 H18B 108.6 . . ?
I2 C18 H18B 108.6 . . ?
H18A C18 H18B 107.6 . . ?
F7 C19 F8 107.31(13) . . ?
F7 C19 F6 106.76(13) . . ?
F8 C19 F6 107.10(13) . . ?
F7 C19 C16 112.62(13) . . ?
F8 C19 C16 112.69(13) . . ?
F6 C19 C16 110.03(13) . . ?
C25 C20 C21 118.76(13) . . ?
C25 C20 C17 121.05(13) . . ?
C21 C20 C17 120.20(13) . . ?
C22 C21 C20 120.72(14) . . ?
C22 C21 H21 119.6 . . ?
C20 C21 H21 119.6 . . ?
C21 C22 C23 119.91(14) . . ?
C21 C22 H22 120.0 . . ?
C23 C22 H22 120.0 . . ?
O6 C23 C24 124.80(15) . . ?
O6 C23 C22 115.21(15) . . ?
C24 C23 C22 119.98(14) . . ?
C23 C24 C25 119.47(14) . . ?
C23 C24 H24 120.3 . . ?
C25 C24 H24 120.3 . . ?
C20 C25 C24 121.13(14) . . ?
C20 C25 H25 119.4 . . ?
C24 C25 H25 119.4 . . ?
O6 C26 H26A 109.5 . . ?
O6 C26 H26B 109.5 . . ?
H26A C26 H26B 109.5 . . ?
O6 C26 H26C 109.5 . . ?
H26A C26 H26C 109.5 . . ?
H26B C26 H26C 109.5 . . ?
C4 O1 C1 108.21(10) . . ?
C4 O2 H2 106.8(18) . . ?
C10 O3 C13 116.81(12) . . ?
C17 O4 C14 110.21(11) . . ?
C17 O5 H5 108.9(17) . . ?
C23 O6 C26 116.98(14) . . ?

loop_
_geom_bond_atom_site_label_1
_geom_bond_atom_site_label_2
_geom_bond_distance
_geom_bond_site_symmetry_2
_geom_bond_publ_flag
C1 O1 1.4606(17) . ?
C1 C5 1.514(2) . ?
C1 C2 1.545(2) . ?
C1 H1 1.0000 . ?
C2 C3 1.519(2) . ?
C2 H2A 0.9900 . ?
C2 H2B 0.9900 . ?
C3 F1 1.3950(17) . ?
C3 C6 1.524(2) . ?
C3 C4 1.552(2) . ?
C4 O2 1.3968(17) . ?
C4 O1 1.4293(17) . ?
C4 C7 1.5126(19) . ?
C5 I1 2.1504(14) . ?
C5 H5A 0.9900 . ?
C5 H5B 0.9900 . ?
C6 F4 1.328(2) . ?
C6 F3 1.3350(19) . ?
C6 F2 1.3435(19) . ?
C7 C12 1.3922(19) . ?
C7 C8 1.397(2) . ?
C8 C9 1.385(2) . ?
C8 H8 0.9500 . ?
C9 C10 1.397(2) . ?
C9 H9 0.9500 . ?
C10 O3 1.3641(17) . ?
C10 C11 1.392(2) . ?
C11 C12 1.395(2) . ?
C11 H11 0.9500 . ?
C12 H12 0.9500 . ?
C13 O3 1.436(2) . ?
C13 H13A 0.9800 . ?
C13 H13B 0.9800 . ?
C13 H13C 0.9800 . ?
C14 O4 1.4516(18) . ?
C14 C18 1.507(2) . ?
C14 C15 1.545(2) . ?
C14 H14 1.0000 . ?
C15 C16 1.515(2) . ?
C15 H15A 0.9900 . ?
C15 H15B 0.9900 . ?
C16 F5 1.3896(17) . ?
C16 C19 1.527(2) . ?
C16 C17 1.548(2) . ?
C17 O5 1.3976(17) . ?
C17 O4 1.4336(17) . ?
C17 C20 1.511(2) . ?
C18 I2 2.1443(17) . ?
C18 H18A 0.9900 . ?
C18 H18B 0.9900 . ?
C19 F7 1.3300(19) . ?
C19 F8 1.3342(19) . ?
C19 F6 1.3393(18) . ?
C20 C25 1.392(2) . ?
C20 C21 1.395(2) . ?
C21 C22 1.388(2) . ?
C21 H21 0.9500 . ?
C22 C23 1.397(2) . ?
C22 H22 0.9500 . ?
C23 O6 1.3642(18) . ?
C23 C24 1.390(2) . ?
C24 C25 1.393(2) . ?
C24 H24 0.9500 . ?
C25 H25 0.9500 . ?
C26 O6 1.432(2) . ?
C26 H26A 0.9800 . ?
C26 H26B 0.9800 . ?
C26 H26C 0.9800 . ?
O2 H2 0.74(2) . ?
O5 H5 0.77(2) . ?

loop_
_geom_hbond_atom_site_label_D
_geom_hbond_atom_site_label_H
_geom_hbond_atom_site_label_A
_geom_hbond_distance_DH
_geom_hbond_distance_HA
_geom_hbond_distance_DA
_geom_hbond_angle_DHA
_geom_hbond_site_symmetry_A
O2 H2 O1 0.74(2) 2.17(2) 2.8903(15) 167(2) 2_576
O5 H5 O4 0.77(2) 2.07(2) 2.8412(15) 173(2) 2_667

loop_
_geom_torsion_atom_site_label_1
_geom_torsion_atom_site_label_2
_geom_torsion_atom_site_label_3
_geom_torsion_atom_site_label_4
_geom_torsion
_geom_torsion_site_symmetry_1
_geom_torsion_site_symmetry_2
_geom_torsion_site_symmetry_3
_geom_torsion_site_symmetry_4
_geom_torsion_publ_flag
O1 C1 C2 C3 -0.14(15) . . . . ?
C5 C1 C2 C3 115.88(13) . . . . ?
C1 C2 C3 F1 -89.16(13) . . . . ?
C1 C2 C3 C6 154.05(13) . . . . ?
C1 C2 C3 C4 24.42(14) . . . . ?
F1 C3 C4 O2 -169.40(11) . . . . ?
C2 C3 C4 O2 75.26(14) . . . . ?
C6 C3 C4 O2 -52.02(17) . . . . ?
F1 C3 C4 O1 74.90(13) . . . . ?
C2 C3 C4 O1 -40.44(13) . . . . ?
C6 C3 C4 O1 -167.72(13) . . . . ?
F1 C3 C4 C7 -42.45(16) . . . . ?
C2 C3 C4 C7 -157.79(12) . . . . ?
C6 C3 C4 C7 74.93(17) . . . . ?
O1 C1 C5 I1 -176.63(9) . . . . ?
C2 C1 C5 I1 67.48(14) . . . . ?
F1 C3 C6 F4 -175.11(12) . . . . ?
C2 C3 C6 F4 -55.69(18) . . . . ?
C4 C3 C6 F4 66.38(18) . . . . ?
F1 C3 C6 F3 62.66(17) . . . . ?
C2 C3 C6 F3 -177.92(14) . . . . ?
C4 C3 C6 F3 -55.85(19) . . . . ?
F1 C3 C6 F2 -56.04(16) . . . . ?
C2 C3 C6 F2 63.38(18) . . . . ?
C4 C3 C6 F2 -174.55(13) . . . . ?
O2 C4 C7 C12 24.81(18) . . . . ?
O1 C4 C7 C12 148.39(13) . . . . ?
C3 C4 C7 C12 -98.72(16) . . . . ?
O2 C4 C7 C8 -154.17(13) . . . . ?
O1 C4 C7 C8 -30.60(18) . . . . ?
C3 C4 C7 C8 82.30(17) . . . . ?
C12 C7 C8 C9 0.1(2) . . . . ?
C4 C7 C8 C9 179.10(13) . . . . ?
C7 C8 C9 C10 0.2(2) . . . . ?
C8 C9 C10 O3 177.58(13) . . . . ?
C8 C9 C10 C11 -0.5(2) . . . . ?
O3 C10 C11 C12 -177.49(14) . . . . ?
C9 C10 C11 C12 0.4(2) . . . . ?
C8 C7 C12 C11 -0.2(2) . . . . ?
C4 C7 C12 C11 -179.21(13) . . . . ?
C10 C11 C12 C7 0.0(2) . . . . ?
O4 C14 C15 C16 -13.57(16) . . . . ?
C18 C14 C15 C16 104.70(15) . . . . ?
C14 C15 C16 F5 -81.33(14) . . . . ?
C14 C15 C16 C19 161.10(13) . . . . ?
C14 C15 C16 C17 33.09(15) . . . . ?
F5 C16 C17 O5 -169.15(11) . . . . ?
C15 C16 C17 O5 74.81(14) . . . . ?
C19 C16 C17 O5 -50.90(16) . . . . ?
F5 C16 C17 O4 74.94(13) . . . . ?
C15 C16 C17 O4 -41.10(14) . . . . ?
C19 C16 C17 O4 -166.82(12) . . . . ?
F5 C16 C17 C20 -42.17(16) . . . . ?
C15 C16 C17 C20 -158.22(13) . . . . ?
C19 C16 C17 C20 76.07(17) . . . . ?
O4 C14 C18 I2 -63.56(15) . . . . ?
C15 C14 C18 I2 -179.56(11) . . . . ?
F5 C16 C19 F7 -165.90(12) . . . . ?
C15 C16 C19 F7 -45.59(18) . . . . ?
C17 C16 C19 F7 74.50(17) . . . . ?
F5 C16 C19 F8 72.52(15) . . . . ?
C15 C16 C19 F8 -167.17(13) . . . . ?
C17 C16 C19 F8 -47.08(19) . . . . ?
F5 C16 C19 F6 -46.93(16) . . . . ?
C15 C16 C19 F6 73.38(17) . . . . ?
C17 C16 C19 F6 -166.53(13) . . . . ?
O5 C17 C20 C25 -159.64(13) . . . . ?
O4 C17 C20 C25 -35.41(18) . . . . ?
C16 C17 C20 C25 77.85(17) . . . . ?
O5 C17 C20 C21 20.53(19) . . . . ?
O4 C17 C20 C21 144.76(13) . . . . ?
C16 C17 C20 C21 -101.98(16) . . . . ?
C25 C20 C21 C22 1.3(2) . . . . ?
C17 C20 C21 C22 -178.89(13) . . . . ?
C20 C21 C22 C23 -1.6(2) . . . . ?
C21 C22 C23 O6 -178.69(14) . . . . ?
C21 C22 C23 C24 0.7(2) . . . . ?
O6 C23 C24 C25 179.78(15) . . . . ?
C22 C23 C24 C25 0.5(2) . . . . ?
C21 C20 C25 C24 -0.1(2) . . . . ?
C17 C20 C25 C24 -179.93(14) . . . . ?
C23 C24 C25 C20 -0.8(2) . . . . ?
O2 C4 O1 C1 -70.05(14) . . . . ?
C7 C4 O1 C1 165.27(11) . . . . ?
C3 C4 O1 C1 41.88(13) . . . . ?
C5 C1 O1 C4 -149.58(11) . . . . ?
C2 C1 O1 C4 -27.09(14) . . . . ?
C11 C10 O3 C13 -4.8(2) . . . . ?
C9 C10 O3 C13 177.21(14) . . . . ?
O5 C17 O4 C14 -77.36(14) . . . . ?
C20 C17 O4 C14 156.94(12) . . . . ?
C16 C17 O4 C14 33.81(14) . . . . ?
C18 C14 O4 C17 -132.07(13) . . . . ?
C15 C14 O4 C17 -13.31(16) . . . . ?
C24 C23 O6 C26 0.5(2) . . . . ?
C22 C23 O6 C26 179.83(15) . . . . ?
